data_4120252
loop_
_publ_author_name
'Jian Wang'
'Xiao-Cun Liu'
'Sheng-Qing Xia'
'Xu-Tang Tao'

_publ_section_title
;
 Ca1-xRExAg1-ySb (RE = La, Ce, Pr, Nd, Sm; 0 <=x<=1; 0 <=y<=1):
 Interesting Structural Transformation and Enhanced High-Temperature
 Thermoelectric Performance
;
_journal_name_full 'Journal of the American Chemical Society'
_journal_page_first 11840
_journal_page_last 11848
_journal_paper_doi 10.1021/ja403653m
_journal_volume 135
_journal_year 2013
_chemical_formula_sum 'Ag0.87 Ca0.86 Nd0.14 Sb'
_chemical_formula_weight 269.72
_chemical_name_systematic
; 
 ? 
;
_space_group_IT_number 186
_symmetry_cell_setting hexagonal
_symmetry_space_group_name_Hall 'P 6c -2c'
_symmetry_space_group_name_H-M 'P 63 m c'
_atom_sites_solution_primary direct
_atom_sites_solution_secondary difmap
_audit_creation_method SHELXL-97
_cell_angle_alpha 90.00
_cell_angle_beta 90.00
_cell_angle_gamma 120.00
_cell_formula_units_Z 2
_cell_length_a 4.6931(12)
_cell_length_b 4.6931(12)
_cell_length_c 7.753(2)
_cell_measurement_reflns_used 173
_cell_measurement_temperature 293(2)
_cell_measurement_theta_max 28.40
_cell_measurement_theta_min 5.02
_cell_volume 147.88(7)
_computing_cell_refinement 'APEX2 Software Suite (Bruker,2005)'
_computing_data_collection 'APEX2 Software Suite (Bruker,2005)'
_computing_data_reduction 'APEX2 Software Suite (Bruker,2005)'
_computing_molecular_graphics 'SHELXTL (Bruker, 1997)'
_computing_publication_material 'SHELXL-97 (Sheldrick, 1997)'
_computing_structure_refinement 'SHELXL-97 (Sheldrick, 1997)'
_computing_structure_solution 'SHELXS-97 (Sheldrick, 1990)'
_diffrn_ambient_temperature 293(2)
_diffrn_measured_fraction_theta_full 0.926
_diffrn_measured_fraction_theta_max 0.926
_diffrn_measurement_device_type 'Bruker APEX2 CCD area-detector diffractometer'
_diffrn_measurement_method '\w scans'
_diffrn_radiation_monochromator graphite
_diffrn_radiation_source 'fine-focus sealed tube'
_diffrn_radiation_type MoK\a
_diffrn_radiation_wavelength 0.71073
_diffrn_reflns_av_R_equivalents 0.0458
_diffrn_reflns_av_sigmaI/netI 0.0257
_diffrn_reflns_limit_h_max 6
_diffrn_reflns_limit_h_min -6
_diffrn_reflns_limit_k_max 6
_diffrn_reflns_limit_k_min -6
_diffrn_reflns_limit_l_max 10
_diffrn_reflns_limit_l_min -10
_diffrn_reflns_number 1638
_diffrn_reflns_theta_full 28.40
_diffrn_reflns_theta_max 28.40
_diffrn_reflns_theta_min 5.02
_diffrn_standards_decay_% 0
_diffrn_standards_interval_count 0
_diffrn_standards_interval_time 0
_diffrn_standards_number 0
_exptl_absorpt_coefficient_mu 18.425
_exptl_absorpt_correction_T_max 0.8372
_exptl_absorpt_correction_T_min 0.6079
_exptl_absorpt_correction_type multi-scan
_exptl_absorpt_process_details 'APEX2 Software Suite (Bruker,2005)'
_exptl_crystal_colour Black
_exptl_crystal_density_diffrn 6.057
_exptl_crystal_description Block
_exptl_crystal_F_000 235
_exptl_crystal_size_max 0.03
_exptl_crystal_size_mid 0.02
_exptl_crystal_size_min 0.01
_refine_diff_density_max 0.740
_refine_diff_density_min -2.061
_refine_diff_density_rms 0.229
_refine_ls_abs_structure_details 'Flack H D (1983), Acta Cryst. A39, 876-881'
_refine_ls_abs_structure_Flack 0.71(17)
_refine_ls_extinction_coef 0.030(3)
_refine_ls_extinction_expression Fc^*^=kFc[1+0.001xFc^2^\l^3^/sin(2\q)]^-1/4^
_refine_ls_extinction_method SHELXL
_refine_ls_goodness_of_fit_ref 1.122
_refine_ls_matrix_type full
_refine_ls_number_parameters 14
_refine_ls_number_reflns 173
_refine_ls_number_restraints 1
_refine_ls_restrained_S_all 1.119
_refine_ls_R_factor_all 0.0297
_refine_ls_R_factor_gt 0.0234
_refine_ls_shift/su_max 0.000
_refine_ls_shift/su_mean 0.000
_refine_ls_structure_factor_coef Fsqd
_refine_ls_weighting_details 'calc w=1/[\s^2^(Fo^2^)+(0.0244P)^2^+0.0000P] where P=(Fo^2^+2Fc^2^)/3'
_refine_ls_weighting_scheme calc
_refine_ls_wR_factor_gt 0.0441
_refine_ls_wR_factor_ref 0.0464
_reflns_number_gt 147
_reflns_number_total 173
_reflns_threshold_expression >2sigma(I)
_cod_data_source_file ja403653m_si_002_5.cif
_cod_data_source_block CaNdAgSb
_cod_original_cell_volume 147.89(7)
_cod_database_code 4120252

loop_
_symmetry_equiv_pos_as_xyz
'x, y, z'
'-y, x-y, z'
'-x+y, -x, z'
'-x, -y, z+1/2'
'y, -x+y, z+1/2'
'x-y, x, z+1/2'
'-y, -x, z'
'-x+y, y, z'
'x, x-y, z'
'y, x, z+1/2'
'x-y, -y, z+1/2'
'-x, -x+y, z+1/2'

loop_
_atom_site_label
_atom_site_type_symbol
_atom_site_fract_x
_atom_site_fract_y
_atom_site_fract_z
_atom_site_U_iso_or_equiv
_atom_site_adp_type
_atom_site_occupancy
_atom_site_symmetry_multiplicity
_atom_site_calc_flag
_atom_site_refinement_flags
Ca Ca 0.0000 0.0000 -0.0030(4) 0.0218(9) Uani 0.859(7) 6 d SP
Nd Nd 0.0000 0.0000 -0.0030(4) 0.0218(9) Uani 0.141(7) 6 d SP
Ag Ag 0.3333 0.6667 0.6996(3) 0.0302(8) Uani 0.866(13) 6 d SP
Sb Sb 0.3333 0.6667 0.27260(5) 0.0164(4) Uani 1 6 d S

loop_
_atom_site_aniso_label
_atom_site_aniso_U_11
_atom_site_aniso_U_22
_atom_site_aniso_U_33
_atom_site_aniso_U_23
_atom_site_aniso_U_13
_atom_site_aniso_U_12
Ca 0.0265(9) 0.0265(9) 0.0125(13) 0.000 0.000 0.0132(5)
Nd 0.0265(9) 0.0265(9) 0.0125(13) 0.000 0.000 0.0132(5)
Ag 0.0139(9) 0.0139(9) 0.0628(13) 0.000 0.000 0.0070(5)
Sb 0.0129(4) 0.0129(4) 0.0235(5) 0.000 0.000 0.0065(2)

loop_
_atom_type_symbol
_atom_type_description
_atom_type_scat_dispersion_real
_atom_type_scat_dispersion_imag
_atom_type_scat_source
Ca Ca 0.2262 0.3064 'International Tables Vol C Tables 4.2.6.8 and 6.1.1.4'
Ag Ag -0.8971 1.1015 'International Tables Vol C Tables 4.2.6.8 and 6.1.1.4'
Sb Sb -0.5866 1.5461 'International Tables Vol C Tables 4.2.6.8 and 6.1.1.4'
Nd Nd -0.1943 3.0179 'International Tables Vol C Tables 4.2.6.8 and 6.1.1.4'

loop_
_geom_angle_atom_site_label_1
_geom_angle_atom_site_label_2
_geom_angle_atom_site_label_3
_geom_angle
_geom_angle_site_symmetry_1
_geom_angle_site_symmetry_3
Ag Ca Ag 97.06(9) 4_564 4_664
Ag Ca Ag 97.06(9) 4_564 4_554
Ag Ca Ag 97.06(9) 4_664 4_554
Ag Ca Sb 62.80(4) 4_564 4_564
Ag Ca Sb 129.416(15) 4_664 4_564
Ag Ca Sb 129.416(15) 4_554 4_564
Ag Ca Sb 129.416(15) 4_564 4_554
Ag Ca Sb 129.416(15) 4_664 4_554
Ag Ca Sb 62.80(4) 4_554 4_554
Sb Ca Sb 93.55(6) 4_564 4_554
Ag Ca Sb 129.416(15) 4_564 4_664
Ag Ca Sb 62.80(4) 4_664 4_664
Ag Ca Sb 129.416(15) 4_554 4_664
Sb Ca Sb 93.55(6) 4_564 4_664
Sb Ca Sb 93.55(6) 4_554 4_664
Ag Ca Sb 111.65(10) 4_564 1_545
Ag Ca Sb 49.45(4) 4_664 1_545
Ag Ca Sb 49.45(4) 4_554 1_545
Sb Ca Sb 174.45(8) 4_564 1_545
Sb Ca Sb 90.243(15) 4_554 1_545
Sb Ca Sb 90.243(15) 4_664 1_545
Ag Ca Sb 49.45(4) 4_564 .
Ag Ca Sb 49.45(4) 4_664 .
Ag Ca Sb 111.65(10) 4_554 .
Sb Ca Sb 90.243(15) 4_564 .
Sb Ca Sb 174.45(8) 4_554 .
Sb Ca Sb 90.243(15) 4_664 .
Sb Ca Sb 85.69(6) 1_545 .
Ag Ca Sb 49.45(4) 4_564 1_445
Ag Ca Sb 111.65(10) 4_664 1_445
Ag Ca Sb 49.45(4) 4_554 1_445
Sb Ca Sb 90.243(15) 4_564 1_445
Sb Ca Sb 90.243(15) 4_554 1_445
Sb Ca Sb 174.45(8) 4_664 1_445
Sb Ca Sb 85.69(6) 1_545 1_445
Sb Ca Sb 85.69(6) . 1_445
Ag Ca Ag 169.69(12) 4_564 1_544
Ag Ca Ag 89.75(2) 4_664 1_544
Ag Ca Ag 89.75(2) 4_554 1_544
Sb Ca Ag 106.88(9) 4_564 1_544
Sb Ca Ag 47.88(3) 4_554 1_544
Sb Ca Ag 47.88(3) 4_664 1_544
Sb Ca Ag 78.66(3) 1_545 1_544
Sb Ca Ag 134.454(11) . 1_544
Sb Ca Ag 134.454(11) 1_445 1_544
Ag Ca Ag 89.75(2) 4_564 1_444
Ag Ca Ag 169.69(12) 4_664 1_444
Ag Ca Ag 89.75(2) 4_554 1_444
Sb Ca Ag 47.88(3) 4_564 1_444
Sb Ca Ag 47.88(3) 4_554 1_444
Sb Ca Ag 106.88(9) 4_664 1_444
Sb Ca Ag 134.454(11) 1_545 1_444
Sb Ca Ag 134.454(11) . 1_444
Sb Ca Ag 78.66(3) 1_445 1_444
Ag Ca Ag 82.51(8) 1_544 1_444
Ag Ca Ag 89.75(2) 4_564 1_554
Ag Ca Ag 89.75(2) 4_664 1_554
Ag Ca Ag 169.69(12) 4_554 1_554
Sb Ca Ag 47.88(3) 4_564 1_554
Sb Ca Ag 106.88(9) 4_554 1_554
Sb Ca Ag 47.88(3) 4_664 1_554
Sb Ca Ag 134.454(11) 1_545 1_554
Sb Ca Ag 78.66(3) . 1_554
Sb Ca Ag 134.454(11) 1_445 1_554
Ag Ca Ag 82.51(8) 1_544 1_554
Ag Ca Ag 82.51(8) 1_444 1_554
Sb Ag Sb 115.92(3) 4_675 4_565
Sb Ag Sb 115.92(3) 4_675 4_665
Sb Ag Sb 115.92(3) 4_565 4_665
Sb Ag Nd 71.29(2) 4_675 4_565
Sb Ag Nd 71.29(2) 4_565 4_565
Sb Ag Nd 161.72(10) 4_665 4_565
Sb Ag Ca 71.29(2) 4_675 4_565
Sb Ag Ca 71.29(2) 4_565 4_565
Sb Ag Ca 161.72(10) 4_665 4_565
Nd Ag Ca 0.0 4_565 4_565
Sb Ag Nd 161.72(10) 4_675 4
Sb Ag Nd 71.29(2) 4_565 4
Sb Ag Nd 71.29(2) 4_665 4
Nd Ag Nd 97.06(9) 4_565 4
Ca Ag Nd 97.06(9) 4_565 4
Sb Ag Ca 161.72(10) 4_675 4
Sb Ag Ca 71.29(2) 4_565 4
Sb Ag Ca 71.29(2) 4_665 4
Nd Ag Ca 97.06(9) 4_565 4
Ca Ag Ca 97.06(9) 4_565 4
Nd Ag Ca 0.0 4 4
Sb Ag Nd 71.29(2) 4_675 4_665
Sb Ag Nd 161.72(10) 4_565 4_665
Sb Ag Nd 71.29(2) 4_665 4_665
Nd Ag Nd 97.06(9) 4_565 4_665
Ca Ag Nd 97.06(9) 4_565 4_665
Nd Ag Nd 97.06(9) 4 4_665
Ca Ag Nd 97.06(9) 4 4_665
Sb Ag Ca 71.29(2) 4_675 4_665
Sb Ag Ca 161.72(10) 4_565 4_665
Sb Ag Ca 71.29(2) 4_665 4_665
Nd Ag Ca 97.06(9) 4_565 4_665
Ca Ag Ca 97.06(9) 4_565 4_665
Nd Ag Ca 97.06(9) 4 4_665
Ca Ag Ca 97.06(9) 4 4_665
Nd Ag Ca 0.00(9) 4_665 4_665
Sb Ag Sb 101.81(5) 4_675 .
Sb Ag Sb 101.81(5) 4_565 .
Sb Ag Sb 101.81(5) 4_665 .
Nd Ag Sb 59.91(7) 4_565 .
Ca Ag Sb 59.91(7) 4_565 .
Nd Ag Sb 59.91(7) 4 .
Ca Ag Sb 59.91(7) 4 .
Nd Ag Sb 59.91(7) 4_665 .
Ca Ag Sb 59.91(7) 4_665 .
Sb Ag Ca 59.65(2) 4_675 1_566
Sb Ag Ca 59.65(2) 4_565 1_566
Sb Ag Ca 127.79(9) 4_665 1_566
Nd Ag Ca 70.50(2) 4_565 1_566
Ca Ag Ca 70.50(2) 4_565 1_566
Nd Ag Ca 130.88(3) 4 1_566
Ca Ag Ca 130.88(3) 4 1_566
Nd Ag Ca 130.88(3) 4_665 1_566
Ca Ag Ca 130.88(3) 4_665 1_566
Sb Ag Ca 130.41(5) . 1_566
Sb Ag Nd 59.65(2) 4_675 1_566
Sb Ag Nd 59.65(2) 4_565 1_566
Sb Ag Nd 127.79(9) 4_665 1_566
Nd Ag Nd 70.50(2) 4_565 1_566
Ca Ag Nd 70.50(2) 4_565 1_566
Nd Ag Nd 130.88(3) 4 1_566
Ca Ag Nd 130.88(3) 4 1_566
Nd Ag Nd 130.88(3) 4_665 1_566
Ca Ag Nd 130.88(3) 4_665 1_566
Sb Ag Nd 130.41(5) . 1_566
Ca Ag Nd 0.0 1_566 1_566
Ag Sb Ag 115.92(3) 4_564 4_674
Ag Sb Ag 115.92(3) 4_564 4_664
Ag Sb Ag 115.92(3) 4_674 4_664
Ag Sb Nd 72.47(4) 4_564 4_565
Ag Sb Nd 72.47(4) 4_674 4_565
Ag Sb Nd 159.10(6) 4_664 4_565
Ag Sb Ca 72.47(4) 4_564 4_565
Ag Sb Ca 72.47(4) 4_674 4_565
Ag Sb Ca 159.10(6) 4_664 4_565
Nd Sb Ca 0.0 4_565 4_565
Ag Sb Nd 159.10(6) 4_564 4_665
Ag Sb Nd 72.47(4) 4_674 4_665
Ag Sb Nd 72.47(4) 4_664 4_665
Nd Sb Nd 93.55(6) 4_565 4_665
Ca Sb Nd 93.55(6) 4_565 4_665
Ag Sb Ca 159.10(6) 4_564 4_665
Ag Sb Ca 72.47(4) 4_674 4_665
Ag Sb Ca 72.47(4) 4_664 4_665
Nd Sb Ca 93.55(6) 4_565 4_665
Ca Sb Ca 93.55(6) 4_565 4_665
Nd Sb Ca 0.00(9) 4_665 4_665
Ag Sb Ca 72.47(4) 4_564 4
Ag Sb Ca 159.10(6) 4_674 4
Ag Sb Ca 72.47(4) 4_664 4
Nd Sb Ca 93.55(6) 4_565 4
Ca Sb Ca 93.55(6) 4_565 4
Nd Sb Ca 93.55(6) 4_665 4
Ca Sb Ca 93.55(6) 4_665 4
Ag Sb Nd 72.47(4) 4_564 4
Ag Sb Nd 159.10(6) 4_674 4
Ag Sb Nd 72.47(4) 4_664 4
Nd Sb Nd 93.55(6) 4_565 4
Ca Sb Nd 93.55(6) 4_565 4
Nd Sb Nd 93.55(6) 4_665 4
Ca Sb Nd 93.55(6) 4_665 4
Ca Sb Nd 0.0 4 4
Ag Sb Ag 101.81(5) 4_564 .
Ag Sb Ag 101.81(5) 4_674 .
Ag Sb Ag 101.81(5) 4_664 .
Nd Sb Ag 57.29(5) 4_565 .
Ca Sb Ag 57.29(5) 4_565 .
Nd Sb Ag 57.29(5) 4_665 .
Ca Sb Ag 57.29(5) 4_665 .
Ca Sb Ag 57.29(5) 4 .
Nd Sb Ag 57.29(5) 4 .
Ag Sb Ca 59.27(3) 4_564 1_565
Ag Sb Ca 59.27(3) 4_674 1_565
Ag Sb Ca 129.93(6) 4_664 1_565
Nd Sb Ca 70.97(2) 4_565 1_565
Ca Sb Ca 70.97(2) 4_565 1_565
Nd Sb Ca 131.679(12) 4_665 1_565
Ca Sb Ca 131.679(12) 4_665 1_565
Ca Sb Ca 131.679(12) 4 1_565
Nd Sb Ca 131.679(12) 4 1_565
Ag Sb Ca 128.26(4) . 1_565
Ag Sb Nd 59.27(3) 4_564 1_565
Ag Sb Nd 59.27(3) 4_674 1_565
Ag Sb Nd 129.93(6) 4_664 1_565
Nd Sb Nd 70.97(2) 4_565 1_565
Ca Sb Nd 70.97(2) 4_565 1_565
Nd Sb Nd 131.679(12) 4_665 1_565
Ca Sb Nd 131.679(12) 4_665 1_565
Ca Sb Nd 131.679(12) 4 1_565
Nd Sb Nd 131.679(12) 4 1_565
Ag Sb Nd 128.26(4) . 1_565
Ca Sb Nd 0.0 1_565 1_565

loop_
_geom_bond_atom_site_label_1
_geom_bond_atom_site_label_2
_geom_bond_distance
_geom_bond_site_symmetry_2
Ca Ag 3.132(2) 4_564
Ca Ag 3.132(2) 4_664
Ca Ag 3.132(2) 4_554
Ca Sb 3.2202(17) 4_564
Ca Sb 3.2202(17) 4_554
Ca Sb 3.2202(17) 4_664
Ca Sb 3.451(2) 1_545
Ca Sb 3.451(2) .
Ca Sb 3.451(2) 1_445
Ca Ag 3.558(3) 1_544
Ca Ag 3.558(3) 1_444
Ca Ag 3.558(3) 1_554
Ag Sb 2.7681(8) 4_675
Ag Sb 2.7681(8) 4_565
Ag Sb 2.7681(8) 4_665
Ag Nd 3.132(2) 4_565
Ag Ca 3.132(2) 4_565
Ag Nd 3.132(2) 4
Ag Ca 3.132(2) 4
Ag Nd 3.132(2) 4_665
Ag Ca 3.132(2) 4_665
Ag Sb 3.310(2) .
Ag Ca 3.558(3) 1_566
Ag Nd 3.558(3) 1_566
Sb Ag 2.7681(8) 4_564
Sb Ag 2.7681(8) 4_674
Sb Ag 2.7681(8) 4_664
Sb Nd 3.2202(17) 4_565
Sb Ca 3.2202(17) 4_565
Sb Nd 3.2202(17) 4_665
Sb Ca 3.2202(17) 4_665
Sb Ca 3.2202(17) 4
Sb Nd 3.2202(17) 4
Sb Ca 3.451(2) 1_565
Sb Nd 3.451(2) 1_565
